data_4113984
loop_
_publ_author_name
'Huan Wang'
'Jie Huang'
'William D. Wulff'
'Arnold L. Rheingold'

_publ_section_title
;
 The First Examples of a Meta-Benzannulation from the Reaction of Fischer
 Carbene Complexes with Alkynes
;
_journal_name_full 'Journal of the American Chemical Society'
_journal_page_first 8980
_journal_page_last 8981
_journal_paper_doi 10.1021/ja035428n
_journal_volume 125
_journal_year 2003
_chemical_formula_sum 'C17 H26 O2'
_chemical_formula_weight 262.38
_chemical_name_systematic
; 
 ? 
;
_space_group_IT_number 33
_symmetry_cell_setting orthorhombic
_symmetry_space_group_name_Hall 'P 2c -2n'
_symmetry_space_group_name_H-M 'P n a 21'
_atom_sites_solution_hydrogens geom
_atom_sites_solution_primary direct
_atom_sites_solution_secondary difmap
_audit_creation_method SHELXL-97
_cell_angle_alpha 90.00
_cell_angle_beta 90.00
_cell_angle_gamma 90.00
_cell_formula_units_Z 16
_cell_length_a 15.3076(9)
_cell_length_b 14.6049(9)
_cell_length_c 27.4736(18)
_cell_measurement_reflns_used 5999
_cell_measurement_temperature 173(2)
_cell_volume 6142.2(7)
_computing_cell_refinement 'Bruker SMART'
_computing_data_collection 'Bruker SMART'
_computing_data_reduction 'Bruker SHELXTL'
_computing_molecular_graphics 'Bruker SHELXTL'
_computing_publication_material 'Bruker SHELXTL'
_computing_structure_refinement 'SHELXL-97 (Sheldrick, 1997)'
_computing_structure_solution 'SHELXS-97 (Sheldrick, 1990)'
_diffrn_ambient_temperature 173(2)
_diffrn_measured_fraction_theta_full 0.943
_diffrn_measured_fraction_theta_max 0.943
_diffrn_measurement_device_type 'CCD area detector'
_diffrn_measurement_method 'phi and omega scans'
_diffrn_radiation_monochromator graphite
_diffrn_radiation_source 'fine-focus sealed tube'
_diffrn_radiation_type MoK\a
_diffrn_radiation_wavelength 0.71073
_diffrn_reflns_av_R_equivalents 0.0565
_diffrn_reflns_av_sigmaI/netI 0.0674
_diffrn_reflns_limit_h_max 18
_diffrn_reflns_limit_h_min -19
_diffrn_reflns_limit_k_max 19
_diffrn_reflns_limit_k_min -19
_diffrn_reflns_limit_l_max 36
_diffrn_reflns_limit_l_min -25
_diffrn_reflns_number 28917
_diffrn_reflns_theta_full 28.35
_diffrn_reflns_theta_max 28.35
_diffrn_reflns_theta_min 1.48
_exptl_absorpt_coefficient_mu 0.072
_exptl_absorpt_correction_T_max 0.9928
_exptl_absorpt_correction_T_min 0.9857
_exptl_absorpt_correction_type 'empirical from SADABS'
_exptl_crystal_density_diffrn 1.135
_exptl_crystal_F_000 2304
_exptl_crystal_size_max 0.20
_exptl_crystal_size_mid 0.15
_exptl_crystal_size_min 0.10
_refine_diff_density_max 1.343
_refine_diff_density_min -0.432
_refine_diff_density_rms 0.107
_refine_ls_abs_structure_details 'Flack H D (1983), Acta Cryst. A39, 876-881'
_refine_ls_abs_structure_Flack 2(3)
_refine_ls_extinction_method none
_refine_ls_goodness_of_fit_ref 2.055
_refine_ls_hydrogen_treatment mixed
_refine_ls_matrix_type full
_refine_ls_number_parameters 305
_refine_ls_number_reflns 11701
_refine_ls_number_restraints 1
_refine_ls_restrained_S_all 2.055
_refine_ls_R_factor_all 0.2128
_refine_ls_R_factor_gt 0.1449
_refine_ls_shift/su_max 0.179
_refine_ls_shift/su_mean 0.029
_refine_ls_structure_factor_coef Fsqd
_refine_ls_weighting_details 'calc w=1/[\s^2^(Fo^2^)+(0.1000P)^2^+0.0000P] where P=(Fo^2^+2Fc^2^)/3'
_refine_ls_weighting_scheme calc
_refine_ls_wR_factor_gt 0.3510
_refine_ls_wR_factor_ref 0.3742
_reflns_number_gt 6472
_reflns_number_total 11701
_reflns_threshold_expression >2sigma(I)
_cod_data_source_file ja035428nsi20030612_104900.cif
_cod_data_source_block wdw35
_cod_database_code 4113984

loop_
_symmetry_equiv_pos_as_xyz
'x, y, z'
'-x, -y, z+1/2'
'x+1/2, -y+1/2, z'
'-x+1/2, y+1/2, z+1/2'

loop_
_atom_site_label
_atom_site_type_symbol
_atom_site_fract_x
_atom_site_fract_y
_atom_site_fract_z
_atom_site_U_iso_or_equiv
_atom_site_adp_type
_atom_site_occupancy
_atom_site_symmetry_multiplicity
_atom_site_calc_flag
C1B C 0.2672(5) 1.1198(4) 0.1150(3) 0.0404(17) Uiso 1 1 d
C2B C 0.1998(5) 1.1746(4) 0.1311(3) 0.0407(16) Uiso 1 1 d
C3B C 0.1951(5) 1.2602(5) 0.1097(3) 0.0446(18) Uiso 1 1 d
C4B C 0.2470(6) 1.2866(5) 0.0694(3) 0.058(2) Uiso 1 1 d
C5B C 0.3089(6) 1.2238(5) 0.0527(3) 0.060(2) Uiso 1 1 d
C6B C 0.3201(6) 1.1377(5) 0.0748(3) 0.056(2) Uiso 1 1 d
C7B C 0.1329(6) 1.1433(6) 0.1665(4) 0.064(2) Uiso 1 1 d
C8B C 0.0508(12) 1.1046(11) 0.1434(6) 0.140(5) Uiso 1 1 d
C9B C 0.0404(14) 1.0497(14) 0.0961(9) 0.167(7) Uiso 1 1 d
O1B O 0.2746(3) 1.0349(4) 0.1396(2) 0.0551(14) Uiso 1 1 d
O2B O 0.1320(3) 1.3221(3) 0.12829(19) 0.0513(13) Uiso 1 1 d
C1 C 0.2288(5) 0.4937(4) -0.0268(3) 0.0421(17) Uiso 1 1 d
C3 C 0.1642(5) 0.5140(4) 0.0507(3) 0.0404(16) Uiso 1 1 d
C4 C 0.2358(5) 0.5682(4) 0.0641(3) 0.0389(16) Uiso 1 1 d
C5 C 0.2987(5) 0.5878(5) 0.0320(3) 0.0489(19) Uiso 1 1 d
C6 C 0.2988(5) 0.5478(5) -0.0139(3) 0.0442(18) Uiso 1 1 d
C7 C 0.0768(6) 0.4263(5) -0.0131(3) 0.061(2) Uiso 1 1 d
C8 C -0.0021(11) 0.5029(12) -0.0271(7) 0.137(5) Uiso 1 1 d
C9 C 0.0278(10) 0.5758(10) -0.0565(6) 0.127(5) Uiso 1 1 d
O1 O 0.2213(4) 0.4508(4) -0.0728(2) 0.0616(15) Uiso 1 1 d
O2 O 0.0975(3) 0.4928(3) 0.0828(2) 0.0512(13) Uiso 1 1 d
C1C C -0.0587(4) 0.7516(4) 0.1913(3) 0.0370(16) Uiso 1 1 d
C2C C 0.0140(4) 0.7068(4) 0.1692(2) 0.0292(13) Uiso 1 1 d
C3C C 0.0415(4) 0.6261(4) 0.1924(2) 0.0322(14) Uiso 1 1 d
C4C C 0.0042(5) 0.5959(4) 0.2364(3) 0.0432(17) Uiso 1 1 d
C5C C -0.0610(5) 0.6456(4) 0.2569(3) 0.0429(17) Uiso 1 1 d
C6C C -0.0959(5) 0.7222(4) 0.2330(3) 0.0417(16) Uiso 1 1 d
C7C C 0.0665(5) 0.7483(5) 0.1295(3) 0.0441(17) Uiso 1 1 d
C8C C 0.1383(10) 0.8113(9) 0.1521(6) 0.112(4) Uiso 1 1 d
C9C C 0.1141(17) 0.8719(18) 0.1911(10) 0.210(9) Uiso 1 1 d
O1C O -0.0847(3) 0.8280(3) 0.16669(19) 0.0450(12) Uiso 1 1 d
O2C O 0.1091(3) 0.5796(3) 0.17177(17) 0.0396(11) Uiso 1 1 d
C1A C 0.3659(5) 0.4336(5) 0.2948(3) 0.0441(17) Uiso 1 1 d
C2A C 0.2853(5) 0.4562(5) 0.2734(3) 0.0408(17) Uiso 1 1 d
C3A C 0.2605(5) 0.4044(4) 0.2333(3) 0.0398(16) Uiso 1 1 d
C4A C 0.3110(5) 0.3337(5) 0.2147(3) 0.0487(19) Uiso 1 1 d
C5A C 0.3893(5) 0.3122(5) 0.2387(3) 0.0475(18) Uiso 1 1 d
C6A C 0.4173(5) 0.3630(5) 0.2778(3) 0.0491(19) Uiso 1 1 d
C7A C 0.2254(5) 0.5280(5) 0.2956(3) 0.057(2) Uiso 1 1 d
C8A C 0.1763(8) 0.4937(7) 0.3411(4) 0.090(3) Uiso 1 1 d
C9A C 0.1312(7) 0.3977(7) 0.3328(4) 0.082(3) Uiso 1 1 d
O1A O 0.3860(4) 0.4867(3) 0.3338(2) 0.0580(14) Uiso 1 1 d
O2A O 0.1804(3) 0.4250(3) 0.20992(18) 0.0449(12) Uiso 1 1 d
C2 C 0.1582(5) 0.4772(5) 0.0035(3) 0.0417(17) Uiso 1 1 d
C10B C 0.024(2) 1.082(2) 0.0525(16) 0.274(14) Uiso 1 1 d
C11B C 0.044(2) 1.0540(19) 0.0025(12) 0.232(11) Uiso 1 1 d
C12B C 0.1485(16) 1.0768(16) -0.0192(10) 0.199(9) Uiso 1 1 d
C13B C 0.198(3) 1.168(3) -0.0504(18) 0.34(2) Uiso 1 1 d
C14B C 0.276(3) 1.100(4) -0.040(2) 0.36(2) Uiso 1 1 d
C15B C 0.296(2) 1.229(2) -0.0400(12) 0.242(12) Uiso 1 1 d
C16B C 0.3596(9) 1.2438(9) 0.0037(6) 0.113(4) Uiso 1 1 d
C17B C 0.3467(6) 0.9789(6) 0.1281(4) 0.063(2) Uiso 1 1 d
C10 C 0.0535(11) 0.6614(11) -0.0364(6) 0.133(5) Uiso 1 1 d
C11 C 0.1125(13) 0.7270(13) -0.0605(8) 0.158(7) Uiso 1 1 d
C12 C 0.1398(9) 0.8072(10) -0.0384(5) 0.113(4) Uiso 1 1 d
C13 C 0.1906(8) 0.7948(8) 0.0121(5) 0.099(4) Uiso 1 1 d
C14 C 0.2901(7) 0.7839(7) 0.0029(4) 0.081(3) Uiso 1 1 d
C15 C 0.3379(6) 0.7539(6) 0.0489(4) 0.067(2) Uiso 1 1 d
C16 C 0.3722(6) 0.6561(5) 0.0442(3) 0.058(2) Uiso 1 1 d
C17 C 0.2997(7) 0.4557(7) -0.1037(4) 0.075(3) Uiso 1 1 d
C10C C 0.1893(7) 0.8797(6) 0.2291(4) 0.076(3) Uiso 1 1 d
C11C C 0.1165(14) 0.8781(14) 0.2657(8) 0.178(7) Uiso 1 1 d
C12C C 0.0976(7) 0.8009(6) 0.2954(4) 0.075(3) Uiso 1 1 d
C13C C 0.0270(14) 0.8164(14) 0.3300(8) 0.173(7) Uiso 1 1 d
C14C C 0.0021(7) 0.7222(7) 0.3641(4) 0.081(3) Uiso 1 1 d
C15C C -0.0948(7) 0.6961(7) 0.3446(4) 0.085(3) Uiso 1 1 d
C16C C -0.0947(6) 0.6147(6) 0.3079(4) 0.065(2) Uiso 1 1 d
C17C C -0.1391(5) 0.8920(5) 0.1918(3) 0.0526(19) Uiso 1 1 d
C10A C 0.1714(8) 0.3304(8) 0.3638(5) 0.100(4) Uiso 1 1 d
C11A C 0.1370(9) 0.2336(8) 0.3561(5) 0.098(4) Uiso 1 1 d
C12A C 0.1728(9) 0.1885(8) 0.3098(5) 0.104(4) Uiso 1 1 d
C13A C 0.2733(8) 0.1752(8) 0.3096(5) 0.093(3) Uiso 1 1 d
C14A C 0.3059(8) 0.1289(8) 0.2637(5) 0.097(3) Uiso 1 1 d
C15A C 0.4036(8) 0.1404(8) 0.2572(5) 0.101(4) Uiso 1 1 d
C16A C 0.4366(6) 0.2240(6) 0.2238(4) 0.066(2) Uiso 1 1 d
C17A C 0.4655(6) 0.4626(6) 0.3603(4) 0.072(3) Uiso 1 1 d

loop_
_atom_type_symbol
_atom_type_description
_atom_type_scat_dispersion_real
_atom_type_scat_dispersion_imag
_atom_type_scat_source
C C 0.0033 0.0016 'International Tables Vol C Tables 4.2.6.8 and 6.1.1.4'
H H 0.0000 0.0000 'International Tables Vol C Tables 4.2.6.8 and 6.1.1.4'
O O 0.0106 0.0060 'International Tables Vol C Tables 4.2.6.8 and 6.1.1.4'

loop_
_geom_angle_atom_site_label_1
_geom_angle_atom_site_label_2
_geom_angle_atom_site_label_3
_geom_angle
C2B C1B C6B 125.4(7)
C2B C1B O1B 114.5(6)
C6B C1B O1B 119.8(6)
C1B C2B C3B 115.3(7)
C1B C2B C7B 123.2(6)
C3B C2B C7B 121.4(7)
C2B C3B C4B 123.3(7)
C2B C3B O2B 117.3(6)
C4B C3B O2B 119.3(6)
C5B C4B C3B 117.4(7)
C4B C5B C6B 121.8(8)
C4B C5B C16B 119.5(8)
C6B C5B C16B 118.3(8)
C1B C6B C5B 116.1(7)
C2B C7B C8B 114.2(9)
C7B C8B C9B 129.4(15)
C10B C9B C8B 127(3)
C17B O1B C1B 117.6(6)
C2 C1 C6 123.4(7)
C2 C1 O1 113.4(6)
C6 C1 O1 123.2(7)
O2 C3 C4 122.4(7)
O2 C3 C2 116.9(6)
C4 C3 C2 120.6(7)
C5 C4 C3 120.7(7)
C4 C5 C6 120.6(7)
C4 C5 C16 121.4(7)
C6 C5 C16 118.0(7)
C5 C6 C1 118.3(7)
C2 C7 C8 109.3(8)
C9 C8 C7 113.4(13)
C8 C9 C10 122.0(16)
C1 O1 C17 115.3(6)
C6C C1C O1C 124.0(6)
C6C C1C C2C 123.0(6)
O1C C1C C2C 113.1(6)
C3C C2C C1C 115.2(6)
C3C C2C C7C 121.0(6)
C1C C2C C7C 123.2(5)
O2C C3C C4C 120.7(5)
O2C C3C C2C 117.1(6)
C4C C3C C2C 122.1(6)
C5C C4C C3C 119.1(6)
C4C C5C C6C 121.0(7)
C4C C5C C16C 117.4(6)
C6C C5C C16C 121.6(7)
C1C C6C C5C 119.3(7)
C2C C7C C8C 109.2(8)
C9C C8C C7C 118.5(15)
C8C C9C C10C 110.7(19)
C8C C9C C11C 140.1(19)
C10C C9C C11C 46.7(10)
C1C O1C C17C 117.7(6)
O1A C1A C6A 124.4(7)
O1A C1A C2A 113.2(6)
C6A C1A C2A 122.4(7)
C3A C2A C1A 116.3(6)
C3A C2A C7A 121.9(6)
C1A C2A C7A 121.5(7)
C2A C3A C4A 123.1(7)
C2A C3A O2A 118.8(6)
C4A C3A O2A 118.2(6)
C5A C4A C3A 117.8(7)
C6A C5A C4A 120.9(7)
C6A C5A C16A 121.0(7)
C4A C5A C16A 117.6(7)
C5A C6A C1A 119.3(7)
C8A C7A C2A 113.3(7)
C7A C8A C9A 112.6(9)
C10A C9A C8A 109.5(9)
C1A O1A C17A 116.4(6)
C1 C2 C3 116.0(6)
C1 C2 C7 122.9(7)
C3 C2 C7 121.1(7)
C9B C10B C11B 136(4)
C10B C11B C12B 117(3)
C13B C12B C11B 135(2)
C13B C12B C14B 47.6(19)
C11B C12B C14B 176(2)
C14B C13B C12B 77(3)
C14B C13B C15B 69(3)
C12B C13B C15B 132(3)
C13B C14B C15B 60(3)
C13B C14B C12B 56(3)
C15B C14B C12B 108(3)
C16B C15B C13B 136(3)
C16B C15B C14B 104(3)
C13B C15B C14B 50.6(19)
C5B C16B C15B 108.7(15)
C9 C10 C11 124.5(17)
C12 C11 C10 122.5(18)
C11 C12 C13 115.6(13)
C14 C13 C12 110.4(10)
C15 C14 C13 111.6(9)
C16 C15 C14 111.4(8)
C15 C16 C5 111.9(7)
C11C C10C C9C 84.1(14)
C12C C11C C10C 123.1(16)
C12C C11C C9C 122.3(16)
C10C C11C C9C 49.2(11)
C11C C12C C13C 113.7(14)
C12C C13C C14C 113.5(14)
C15C C14C C13C 102.2(10)
C16C C15C C14C 113.0(8)
C5C C16C C15C 111.1(7)
C9A C10A C11A 113.9(11)
C12A C11A C10A 113.0(11)
C11A C12A C13A 114.3(11)
C14A C13A C12A 112.8(11)
C13A C14A C15A 112.0(10)
C14A C15A C16A 117.5(10)
C5A C16A C15A 109.7(8)

loop_
_geom_bond_atom_site_label_1
_geom_bond_atom_site_label_2
_geom_bond_distance
C1B C2B 1.379(10)
C1B C6B 1.395(11)
C1B O1B 1.415(9)
C2B C3B 1.383(10)
C2B C7B 1.484(12)
C3B C4B 1.416(12)
C3B O2B 1.418(9)
C4B C5B 1.397(12)
C5B C6B 1.407(11)
C5B C16B 1.582(17)
C7B C8B 1.519(19)
C8B C9B 1.53(3)
C9B C10B 1.31(4)
O1B C17B 1.409(10)
C1 C2 1.387(10)
C1 C6 1.377(10)
C1 O1 1.414(10)
C3 O2 1.385(9)
C3 C4 1.401(9)
C3 C2 1.406(10)
C4 C5 1.338(10)
C5 C6 1.390(11)
C5 C16 1.541(11)
C7 C2 1.522(11)
C7 C8 1.691(19)
C8 C9 1.41(2)
C9 C10 1.42(2)
O1 C17 1.472(12)
C1C C6C 1.350(10)
C1C O1C 1.363(8)
C1C C2C 1.427(9)
C2C C3C 1.404(8)
C2C C7C 1.485(10)
C3C O2C 1.362(8)
C3C C4C 1.407(10)
C4C C5C 1.357(10)
C5C C6C 1.402(10)
C5C C16C 1.561(12)
C7C C8C 1.562(16)
C8C C9C 1.44(3)
C9C C10C 1.56(3)
C9C C11C 2.05(3)
O1C C17C 1.430(9)
C1A O1A 1.358(9)
C1A C6A 1.378(10)
C1A C2A 1.406(10)
C2A C3A 1.388(10)
C2A C7A 1.521(11)
C3A C4A 1.388(10)
C3A O2A 1.416(9)
C4A C5A 1.405(11)
C5A C6A 1.373(11)
C5A C16A 1.533(11)
C7A C8A 1.543(14)
C8A C9A 1.578(15)
C9A C10A 1.438(16)
O1A C17A 1.461(11)
C10B C11B 1.47(4)
C11B C12B 1.74(4)
C12B C13B 1.76(5)
C12B C14B 2.07(5)
C13B C14B 1.57(6)
C13B C15B 1.76(5)
C14B C15B 1.90(5)
C15B C16B 1.56(3)
C10 C11 1.47(2)
C11 C12 1.38(2)
C12 C13 1.598(19)
C13 C14 1.552(16)
C14 C15 1.523(15)
C15 C16 1.527(12)
C10C C11C 1.50(2)
C11C C12C 1.42(2)
C12C C13C 1.46(2)
C13C C14C 1.71(2)
C14C C15C 1.623(15)
C15C C16C 1.558(14)
C10A C11A 1.524(17)
C11A C12A 1.532(18)
C12A C13A 1.551(17)
C13A C14A 1.514(17)
C14A C15A 1.515(18)
C15A C16A 1.609(15)
